data_4314434
loop_
_publ_author_name
'Patrina Paraskevopoulou'
'Lin Ai'
'Qiuwen Wang'
'Devender Pinnapareddy'
'Rama Acharyya'
'Rupam Dinda'
'Purak Das'
'Remle \,Celenligil-\,Cetin'
'Georgios Floros'
'Yiannis Sanakis'
'Amitava Choudhury'
'Nigam P. Rath'
'Pericles Stavropoulos'

_publ_section_title
;
 Synthesis and Characterization of a Series of Structurally and
 Electronically Diverse Fe(II) Complexes Featuring a Family of
 Triphenylamido-Amine Ligands
;
_journal_name_full 'Inorganic Chemistry'
_journal_page_first 108
_journal_page_last 122
_journal_paper_doi 10.1021/ic9015838
_journal_volume 49
_journal_year 2010
_chemical_formula_sum 'C30 H36 N4 O3'
_chemical_formula_weight 500.63
_chemical_name_systematic
; 
 ? 
;
_space_group_IT_number 15
_symmetry_cell_setting monoclinic
_symmetry_space_group_name_Hall '-C 2yc'
_symmetry_space_group_name_H-M 'C 1 2/c 1'
_atom_sites_solution_hydrogens geom
_atom_sites_solution_primary direct
_atom_sites_solution_secondary difmap
_audit_creation_method SHELXL-97
_cell_angle_alpha 90.00
_cell_angle_beta 120.501(2)
_cell_angle_gamma 90.00
_cell_formula_units_Z 8
_cell_length_a 20.436(2)
_cell_length_b 16.6385(19)
_cell_length_c 19.414(2)
_cell_measurement_reflns_used 6446
_cell_measurement_temperature 293(2)
_cell_measurement_theta_max 28.42
_cell_measurement_theta_min 2.31
_cell_volume 5687.8(10)
_computing_cell_refinement 'Bruker SMART, 1998'
_computing_data_collection 'Bruker SMART, 1998'
_computing_data_reduction 'Bruker SAINT, 1998'
_computing_molecular_graphics 'Bruker SHELXTL'
_computing_publication_material 'Bruker SHELXTL'
_computing_structure_refinement 'SHELXL-97 (Sheldrick, 1997)'
_computing_structure_solution 'SHELXS-97 (Sheldrick, 1990)'
_diffrn_ambient_temperature 293(2)
_diffrn_measured_fraction_theta_full 0.999
_diffrn_measured_fraction_theta_max 0.999
_diffrn_measurement_device_type 'CCD area detector'
_diffrn_measurement_method 'phi and omega scans'
_diffrn_radiation_monochromator graphite
_diffrn_radiation_source 'fine-focus sealed tube'
_diffrn_radiation_type MoK\a
_diffrn_radiation_wavelength 0.71073
_diffrn_reflns_av_R_equivalents 0.0283
_diffrn_reflns_av_sigmaI/netI 0.0232
_diffrn_reflns_limit_h_max 25
_diffrn_reflns_limit_h_min -25
_diffrn_reflns_limit_k_max 20
_diffrn_reflns_limit_k_min -20
_diffrn_reflns_limit_l_max 23
_diffrn_reflns_limit_l_min -23
_diffrn_reflns_number 24547
_diffrn_reflns_theta_full 26.00
_diffrn_reflns_theta_max 26.00
_diffrn_reflns_theta_min 2.31
_exptl_absorpt_coefficient_mu 0.076
_exptl_absorpt_correction_T_max 0.9947
_exptl_absorpt_correction_T_min 0.9849
_exptl_absorpt_correction_type multi-scan
_exptl_absorpt_process_details '(SADABS; Sheldrick, 2003)'
_exptl_crystal_colour pale
_exptl_crystal_density_diffrn 1.169
_exptl_crystal_density_method 'not measured'
_exptl_crystal_description fragment
_exptl_crystal_F_000 2144
_exptl_crystal_size_max 0.20
_exptl_crystal_size_mid 0.08
_exptl_crystal_size_min 0.07
_refine_diff_density_max 0.338
_refine_diff_density_min -0.234
_refine_diff_density_rms 0.066
_refine_ls_extinction_method none
_refine_ls_goodness_of_fit_ref 1.060
_refine_ls_hydrogen_treatment constr
_refine_ls_matrix_type full
_refine_ls_number_parameters 334
_refine_ls_number_reflns 5594
_refine_ls_number_restraints 0
_refine_ls_restrained_S_all 1.060
_refine_ls_R_factor_all 0.0787
_refine_ls_R_factor_gt 0.0634
_refine_ls_shift/su_max 0.000
_refine_ls_shift/su_mean 0.000
_refine_ls_structure_factor_coef Fsqd
_refine_ls_weighting_details 'calc w=1/[\s^2^(Fo^2^)+(0.0728P)^2^+4.0394P] where P=(Fo^2^+2Fc^2^)/3'
_refine_ls_weighting_scheme calc
_refine_ls_wR_factor_gt 0.1562
_refine_ls_wR_factor_ref 0.1662
_reflns_number_gt 4346
_reflns_number_total 5594
_reflns_threshold_expression >2sigma(I)
_cod_data_source_file ic9015838_si_002_14.cif
_cod_data_source_block L7H3
_cod_depositor_comments
;
The following automatic conversions were performed:

'_symmetry_cell_setting' value 'Monoclinic' changed to 'monoclinic'
according to the built-in table from CIF Core dictionary named
'cif_core.dic' version 2.4.1 from
2010-06-29.

'_exptl_absorpt_correction_type' value 'Multi-Scan'
changed to 'multi-scan' according to the built-in table from CIF Core
dictionary named 'cif_core.dic' version 2.4.1 from 2010-06-29.

Automatic conversion script
Id: cif_fix_values 1646 2011-03-28 12:23:43Z adriana 
;
_cod_original_cell_volume 5687.8(11)
_cod_database_code 4314434

loop_
_symmetry_equiv_pos_as_xyz
'x, y, z'
'-x, y, -z+1/2'
'x+1/2, y+1/2, z'
'-x+1/2, y+1/2, -z+1/2'
'-x, -y, -z'
'x, -y, z-1/2'
'-x+1/2, -y+1/2, -z'
'x+1/2, -y+1/2, z-1/2'

loop_
_atom_site_label
_atom_site_type_symbol
_atom_site_fract_x
_atom_site_fract_y
_atom_site_fract_z
_atom_site_U_iso_or_equiv
_atom_site_adp_type
_atom_site_occupancy
_atom_site_symmetry_multiplicity
_atom_site_calc_flag
_atom_site_refinement_flags
_atom_site_disorder_assembly
_atom_site_disorder_group
N1 N 0.16167(8) 0.47814(9) 0.08887(9) 0.0448(4) Uani 1 1 d . . .
C1 C 0.15112(11) 0.55696(11) 0.05404(12) 0.0497(5) Uani 1 1 d . . .
C2 C 0.19961(12) 0.58187(12) 0.02673(12) 0.0535(5) Uani 1 1 d . . .
C3 C 0.18666(14) 0.65653(13) -0.01105(15) 0.0693(6) Uani 1 1 d . . .
H3A H 0.2163 0.6727 -0.0324 0.083 Uiso 1 1 calc R . .
C4 C 0.13040(16) 0.70606(14) -0.01673(16) 0.0785(8) Uani 1 1 d . . .
H4A H 0.1229 0.7560 -0.0411 0.094 Uiso 1 1 calc R . .
C5 C 0.08496(15) 0.68311(14) 0.01302(16) 0.0737(7) Uani 1 1 d . . .
H5A H 0.0477 0.7176 0.0097 0.088 Uiso 1 1 calc R . .
C6 C 0.09513(12) 0.60800(13) 0.04815(14) 0.0606(6) Uani 1 1 d . . .
H6A H 0.0641 0.5919 0.0678 0.073 Uiso 1 1 calc R . .
N2 N 0.26017(10) 0.53055(10) 0.04097(11) 0.0581(5) Uani 1 1 d . . .
H2A H 0.2628 0.4865 0.0655 0.070 Uiso 1 1 calc R . .
O1 O 0.31472(15) 0.59603(14) -0.01845(17) 0.1228(9) Uani 1 1 d . . .
C7 C 0.31441(14) 0.54050(14) 0.02179(15) 0.0676(6) Uani 1 1 d . . .
C8 C 0.37696(14) 0.47766(16) 0.05624(16) 0.0715(7) Uani 1 1 d . . .
H8A H 0.3563 0.4290 0.0665 0.086 Uiso 1 1 calc R . .
C9 C 0.4031(2) 0.4558(2) -0.0016(2) 0.1057(11) Uani 1 1 d . . .
H9A H 0.3605 0.4371 -0.0507 0.159 Uiso 1 1 calc R . .
H9B H 0.4407 0.4142 0.0212 0.159 Uiso 1 1 calc R . .
H9C H 0.4246 0.5023 -0.0119 0.159 Uiso 1 1 calc R . .
C10 C 0.4413(2) 0.5075(3) 0.1356(2) 0.1320(15) Uani 1 1 d . . .
H10A H 0.4811 0.4680 0.1578 0.198 Uiso 1 1 calc R . .
H10B H 0.4229 0.5164 0.1717 0.198 Uiso 1 1 calc R . .
H10C H 0.4608 0.5569 0.1276 0.198 Uiso 1 1 calc R . .
C11 C 0.14841(11) 0.47123(11) 0.15410(12) 0.0468(4) Uani 1 1 d . . .
C12 C 0.19591(11) 0.51272(11) 0.22519(12) 0.0503(5) Uani 1 1 d . . .
C13 C 0.18002(15) 0.51076(15) 0.28681(15) 0.0682(6) Uani 1 1 d . . .
H13A H 0.2105 0.5393 0.3337 0.082 Uiso 1 1 calc R . .
C14 C 0.11922(17) 0.46666(16) 0.27885(17) 0.0785(7) Uani 1 1 d . . .
H14A H 0.1088 0.4659 0.3203 0.094 Uiso 1 1 calc R . .
C15 C 0.07411(15) 0.42403(15) 0.21005(17) 0.0719(7) Uani 1 1 d . . .
H15A H 0.0340 0.3935 0.2055 0.086 Uiso 1 1 calc R . .
C16 C 0.08827(12) 0.42652(12) 0.14781(14) 0.0568(5) Uani 1 1 d . . .
H16A H 0.0572 0.3980 0.1012 0.068 Uiso 1 1 calc R . .
N3 N 0.26053(10) 0.55195(10) 0.23242(10) 0.0548(4) Uani 1 1 d . . .
H3B H 0.2817 0.5290 0.2090 0.066 Uiso 1 1 calc R . .
O2 O 0.26814(10) 0.65899(9) 0.30684(11) 0.0766(5) Uani 1 1 d . . .
C17 C 0.29298(12) 0.62052(12) 0.27126(13) 0.0569(5) Uani 1 1 d . . .
C18 C 0.36106(14) 0.64856(15) 0.26628(16) 0.0740(7) Uani 1 1 d . . .
H18A H 0.3821 0.6025 0.2525 0.089 Uiso 1 1 calc R . .
C19 C 0.3365(2) 0.7117(3) 0.2012(2) 0.1269(14) Uani 1 1 d . . .
H19A H 0.2979 0.6897 0.1512 0.190 Uiso 1 1 calc R . .
H19B H 0.3794 0.7277 0.1969 0.190 Uiso 1 1 calc R . .
H19C H 0.3166 0.7576 0.2145 0.190 Uiso 1 1 calc R . .
C20 C 0.42238(16) 0.68256(19) 0.34615(19) 0.0964(9) Uani 1 1 d . . .
H20A H 0.4384 0.6419 0.3866 0.145 Uiso 1 1 calc R . .
H20B H 0.4024 0.7277 0.3604 0.145 Uiso 1 1 calc R . .
H20C H 0.4650 0.6995 0.3417 0.145 Uiso 1 1 calc R . .
C21 C 0.14687(10) 0.41134(11) 0.03726(11) 0.0445(4) Uani 1 1 d . . .
C22 C 0.18183(11) 0.33641(11) 0.06627(12) 0.0484(4) Uani 1 1 d . . .
C23 C 0.16556(14) 0.27305(13) 0.01340(14) 0.0652(6) Uani 1 1 d . . .
H23A H 0.1876 0.2231 0.0332 0.078 Uiso 1 1 calc R . .
C24 C 0.11741(16) 0.28255(15) -0.06775(15) 0.0764(7) Uani 1 1 d . . .
H24A H 0.1074 0.2396 -0.1024 0.092 Uiso 1 1 calc R . .
C25 C 0.08447(15) 0.35623(16) -0.09680(14) 0.0727(7) Uani 1 1 d . . .
H25A H 0.0526 0.3635 -0.1515 0.087 Uiso 1 1 calc R . .
C26 C 0.09850(12) 0.41946(13) -0.04516(12) 0.0563(5) Uani 1 1 d . . .
H26A H 0.0752 0.4687 -0.0657 0.068 Uiso 1 1 calc R . .
N4 N 0.23225(9) 0.31960(9) 0.14882(10) 0.0520(4) Uani 1 1 d . . .
H4B H 0.2196 0.2813 0.1695 0.062 Uiso 1 1 calc R . .
O3 O 0.31795(8) 0.41847(9) 0.17652(9) 0.0584(4) Uani 1 1 d . . .
C27 C 0.29736(11) 0.35783(12) 0.19708(12) 0.0500(5) Uani 1 1 d . . .
C28 C 0.34613(13) 0.32030(14) 0.27902(13) 0.0628(6) Uani 1 1 d . . .
H28A H 0.3161 0.2786 0.2860 0.075 Uiso 1 1 calc R . .
C29 C 0.3689(2) 0.3815(2) 0.34404(17) 0.1010(10) Uani 1 1 d . . .
H29A H 0.3993 0.3562 0.3951 0.151 Uiso 1 1 calc R . .
H29B H 0.3242 0.4041 0.3409 0.151 Uiso 1 1 calc R . .
H29C H 0.3977 0.4234 0.3377 0.151 Uiso 1 1 calc R . .
C30 C 0.4140(2) 0.2809(3) 0.2829(2) 0.1332(16) Uani 1 1 d . . .
H30A H 0.3974 0.2414 0.2413 0.200 Uiso 1 1 calc R . .
H30B H 0.4439 0.2554 0.3339 0.200 Uiso 1 1 calc R . .
H30C H 0.4441 0.3208 0.2759 0.200 Uiso 1 1 calc R . .

loop_
_atom_site_aniso_label
_atom_site_aniso_U_11
_atom_site_aniso_U_22
_atom_site_aniso_U_33
_atom_site_aniso_U_23
_atom_site_aniso_U_13
_atom_site_aniso_U_12
N1 0.0459(8) 0.0395(8) 0.0489(9) 0.0001(6) 0.0241(7) -0.0026(6)
C1 0.0478(10) 0.0403(10) 0.0502(11) 0.0010(8) 0.0168(9) -0.0024(8)
C2 0.0528(11) 0.0453(10) 0.0536(12) 0.0036(9) 0.0205(10) -0.0055(9)
C3 0.0720(15) 0.0547(13) 0.0714(15) 0.0157(11) 0.0291(12) -0.0065(11)
C4 0.0833(17) 0.0464(12) 0.0808(17) 0.0176(11) 0.0233(14) 0.0025(12)
C5 0.0677(15) 0.0516(13) 0.0805(17) 0.0050(12) 0.0220(13) 0.0142(11)
C6 0.0533(12) 0.0526(12) 0.0660(13) 0.0021(10) 0.0231(11) 0.0054(9)
N2 0.0578(10) 0.0510(10) 0.0699(12) 0.0142(8) 0.0356(9) -0.0027(8)
O1 0.155(2) 0.0968(16) 0.183(2) 0.0556(16) 0.135(2) 0.0253(14)
C7 0.0794(16) 0.0625(14) 0.0769(16) 0.0036(12) 0.0513(14) -0.0112(12)
C8 0.0647(14) 0.0832(17) 0.0795(17) 0.0041(13) 0.0460(13) -0.0036(12)
C9 0.111(2) 0.125(3) 0.101(2) 0.006(2) 0.068(2) 0.024(2)
C10 0.083(2) 0.184(4) 0.110(3) -0.033(3) 0.035(2) 0.002(2)
C11 0.0484(10) 0.0409(9) 0.0543(11) 0.0009(8) 0.0284(9) 0.0033(8)
C12 0.0532(11) 0.0423(10) 0.0566(12) -0.0024(8) 0.0288(10) 0.0011(8)
C13 0.0821(16) 0.0651(14) 0.0643(14) -0.0117(11) 0.0423(13) -0.0055(12)
C14 0.101(2) 0.0801(17) 0.0844(18) -0.0061(14) 0.0689(17) -0.0066(15)
C15 0.0760(16) 0.0697(15) 0.0926(19) -0.0043(13) 0.0592(15) -0.0103(12)
C16 0.0521(11) 0.0549(12) 0.0670(14) -0.0041(10) 0.0328(11) -0.0060(9)
N3 0.0565(10) 0.0480(9) 0.0605(11) -0.0121(8) 0.0301(9) -0.0068(7)
O2 0.0897(12) 0.0509(9) 0.0977(13) -0.0244(8) 0.0537(11) -0.0092(8)
C17 0.0607(12) 0.0428(10) 0.0581(12) -0.0052(9) 0.0234(10) 0.0000(9)
C18 0.0749(16) 0.0621(14) 0.0872(18) -0.0232(13) 0.0427(14) -0.0186(12)
C19 0.130(3) 0.148(3) 0.092(2) 0.001(2) 0.048(2) -0.066(3)
C20 0.0657(16) 0.101(2) 0.101(2) -0.0187(17) 0.0270(16) -0.0230(15)
C21 0.0433(10) 0.0434(10) 0.0491(11) -0.0016(8) 0.0251(9) -0.0074(7)
C22 0.0505(10) 0.0438(10) 0.0521(11) -0.0001(8) 0.0270(9) -0.0046(8)
C23 0.0772(15) 0.0476(12) 0.0694(15) -0.0059(10) 0.0360(13) -0.0018(10)
C24 0.0954(19) 0.0624(15) 0.0654(15) -0.0194(12) 0.0363(14) -0.0116(13)
C25 0.0790(16) 0.0748(16) 0.0491(12) -0.0078(11) 0.0214(12) -0.0135(13)
C26 0.0549(12) 0.0536(11) 0.0519(12) 0.0031(9) 0.0210(10) -0.0055(9)
N4 0.0584(10) 0.0420(8) 0.0536(10) 0.0073(7) 0.0271(8) -0.0006(7)
O3 0.0532(8) 0.0568(9) 0.0631(9) 0.0073(7) 0.0280(7) -0.0016(6)
C27 0.0540(11) 0.0459(10) 0.0554(12) 0.0036(9) 0.0317(10) 0.0054(9)
C28 0.0624(13) 0.0637(13) 0.0551(13) 0.0097(10) 0.0245(11) 0.0052(10)
C29 0.123(3) 0.100(2) 0.0623(17) 0.0011(15) 0.0339(17) 0.0143(19)
C30 0.120(3) 0.181(4) 0.088(2) 0.040(2) 0.046(2) 0.097(3)

loop_
_atom_type_symbol
_atom_type_description
_atom_type_scat_dispersion_real
_atom_type_scat_dispersion_imag
_atom_type_scat_source
C C 0.0033 0.0016 'International Tables Vol C Tables 4.2.6.8 and 6.1.1.4'
H H 0.0000 0.0000 'International Tables Vol C Tables 4.2.6.8 and 6.1.1.4'
N N 0.0061 0.0033 'International Tables Vol C Tables 4.2.6.8 and 6.1.1.4'
O O 0.0106 0.0060 'International Tables Vol C Tables 4.2.6.8 and 6.1.1.4'

loop_
_geom_angle_atom_site_label_1
_geom_angle_atom_site_label_2
_geom_angle_atom_site_label_3
_geom_angle
_geom_angle_site_symmetry_1
_geom_angle_site_symmetry_3
_geom_angle_publ_flag
C21 N1 C11 119.58(14) . . ?
C21 N1 C1 116.93(15) . . ?
C11 N1 C1 116.04(15) . . ?
C6 C1 C2 120.07(19) . . ?
C6 C1 N1 121.23(19) . . ?
C2 C1 N1 118.70(17) . . ?
C3 C2 C1 118.6(2) . . ?
C3 C2 N2 123.7(2) . . ?
C1 C2 N2 117.69(17) . . ?
C4 C3 C2 120.2(2) . . ?
C4 C3 H3A 119.9 . . ?
C2 C3 H3A 119.9 . . ?
C3 C4 C5 121.1(2) . . ?
C3 C4 H4A 119.4 . . ?
C5 C4 H4A 119.4 . . ?
C4 C5 C6 119.5(2) . . ?
C4 C5 H5A 120.2 . . ?
C6 C5 H5A 120.2 . . ?
C1 C6 C5 120.3(2) . . ?
C1 C6 H6A 119.8 . . ?
C5 C6 H6A 119.8 . . ?
C7 N2 C2 129.39(18) . . ?
C7 N2 H2A 115.3 . . ?
C2 N2 H2A 115.3 . . ?
O1 C7 N2 123.1(2) . . ?
O1 C7 C8 122.0(2) . . ?
N2 C7 C8 114.86(19) . . ?
C9 C8 C10 112.5(3) . . ?
C9 C8 C7 112.0(2) . . ?
C10 C8 C7 109.0(3) . . ?
C9 C8 H8A 107.7 . . ?
C10 C8 H8A 107.7 . . ?
C7 C8 H8A 107.7 . . ?
C8 C9 H9A 109.5 . . ?
C8 C9 H9B 109.5 . . ?
H9A C9 H9B 109.5 . . ?
C8 C9 H9C 109.5 . . ?
H9A C9 H9C 109.5 . . ?
H9B C9 H9C 109.5 . . ?
C8 C10 H10A 109.5 . . ?
C8 C10 H10B 109.5 . . ?
H10A C10 H10B 109.5 . . ?
C8 C10 H10C 109.5 . . ?
H10A C10 H10C 109.5 . . ?
H10B C10 H10C 109.5 . . ?
C16 C11 C12 119.37(19) . . ?
C16 C11 N1 121.54(18) . . ?
C12 C11 N1 119.05(17) . . ?
C13 C12 C11 119.25(19) . . ?
C13 C12 N3 122.65(19) . . ?
C11 C12 N3 118.04(18) . . ?
C14 C13 C12 120.4(2) . . ?
C14 C13 H13A 119.8 . . ?
C12 C13 H13A 119.8 . . ?
C15 C14 C13 120.3(2) . . ?
C15 C14 H14A 119.9 . . ?
C13 C14 H14A 119.9 . . ?
C14 C15 C16 120.1(2) . . ?
C14 C15 H15A 120.0 . . ?
C16 C15 H15A 120.0 . . ?
C15 C16 C11 120.6(2) . . ?
C15 C16 H16A 119.7 . . ?
C11 C16 H16A 119.7 . . ?
C17 N3 C12 128.16(18) . . ?
C17 N3 H3B 115.9 . . ?
C12 N3 H3B 115.9 . . ?
O2 C17 N3 122.2(2) . . ?
O2 C17 C18 122.10(19) . . ?
N3 C17 C18 115.67(19) . . ?
C17 C18 C19 109.8(2) . . ?
C17 C18 C20 110.9(2) . . ?
C19 C18 C20 110.1(2) . . ?
C17 C18 H18A 108.7 . . ?
C19 C18 H18A 108.7 . . ?
C20 C18 H18A 108.7 . . ?
C18 C19 H19A 109.5 . . ?
C18 C19 H19B 109.5 . . ?
H19A C19 H19B 109.5 . . ?
C18 C19 H19C 109.5 . . ?
H19A C19 H19C 109.5 . . ?
H19B C19 H19C 109.5 . . ?
C18 C20 H20A 109.5 . . ?
C18 C20 H20B 109.5 . . ?
H20A C20 H20B 109.5 . . ?
C18 C20 H20C 109.5 . . ?
H20A C20 H20C 109.5 . . ?
H20B C20 H20C 109.5 . . ?
C26 C21 C22 117.74(17) . . ?
C26 C21 N1 120.35(17) . . ?
C22 C21 N1 121.88(17) . . ?
C23 C22 C21 119.68(19) . . ?
C23 C22 N4 116.57(18) . . ?
C21 C22 N4 123.71(17) . . ?
C24 C23 C22 121.4(2) . . ?
C24 C23 H23A 119.3 . . ?
C22 C23 H23A 119.3 . . ?
C25 C24 C23 119.2(2) . . ?
C25 C24 H24A 120.4 . . ?
C23 C24 H24A 120.4 . . ?
C24 C25 C26 120.3(2) . . ?
C24 C25 H25A 119.9 . . ?
C26 C25 H25A 119.9 . . ?
C25 C26 C21 121.6(2) . . ?
C25 C26 H26A 119.2 . . ?
C21 C26 H26A 119.2 . . ?
C27 N4 C22 126.07(17) . . ?
C27 N4 H4B 117.0 . . ?
C22 N4 H4B 117.0 . . ?
O3 C27 N4 122.92(19) . . ?
O3 C27 C28 121.64(19) . . ?
N4 C27 C28 115.42(18) . . ?
C29 C28 C30 111.7(3) . . ?
C29 C28 C27 111.2(2) . . ?
C30 C28 C27 109.3(2) . . ?
C29 C28 H28A 108.2 . . ?
C30 C28 H28A 108.2 . . ?
C27 C28 H28A 108.2 . . ?
C28 C29 H29A 109.5 . . ?
C28 C29 H29B 109.5 . . ?
H29A C29 H29B 109.5 . . ?
C28 C29 H29C 109.5 . . ?
H29A C29 H29C 109.5 . . ?
H29B C29 H29C 109.5 . . ?
C28 C30 H30A 109.5 . . ?
C28 C30 H30B 109.5 . . ?
H30A C30 H30B 109.5 . . ?
C28 C30 H30C 109.5 . . ?
H30A C30 H30C 109.5 . . ?
H30B C30 H30C 109.5 . . ?

loop_
_geom_bond_atom_site_label_1
_geom_bond_atom_site_label_2
_geom_bond_distance
_geom_bond_site_symmetry_2
_geom_bond_publ_flag
N1 C21 1.422(2) . ?
N1 C11 1.428(2) . ?
N1 C1 1.441(2) . ?
C1 C6 1.382(3) . ?
C1 C2 1.403(3) . ?
C2 C3 1.398(3) . ?
C2 N2 1.411(3) . ?
C3 C4 1.373(4) . ?
C3 H3A 0.9300 . ?
C4 C5 1.373(4) . ?
C4 H4A 0.9300 . ?
C5 C6 1.388(3) . ?
C5 H5A 0.9300 . ?
C6 H6A 0.9300 . ?
N2 C7 1.347(3) . ?
N2 H2A 0.8600 . ?
O1 C7 1.212(3) . ?
C7 C8 1.519(4) . ?
C8 C9 1.511(4) . ?
C8 C10 1.514(4) . ?
C8 H8A 0.9800 . ?
C9 H9A 0.9600 . ?
C9 H9B 0.9600 . ?
C9 H9C 0.9600 . ?
C10 H10A 0.9600 . ?
C10 H10B 0.9600 . ?
C10 H10C 0.9600 . ?
C11 C16 1.388(3) . ?
C11 C12 1.401(3) . ?
C12 C13 1.390(3) . ?
C12 N3 1.415(3) . ?
C13 C14 1.382(4) . ?
C13 H13A 0.9300 . ?
C14 C15 1.374(4) . ?
C14 H14A 0.9300 . ?
C15 C16 1.379(3) . ?
C15 H15A 0.9300 . ?
C16 H16A 0.9300 . ?
N3 C17 1.342(3) . ?
N3 H3B 0.8600 . ?
O2 C17 1.225(3) . ?
C17 C18 1.516(3) . ?
C18 C19 1.519(4) . ?
C18 C20 1.524(4) . ?
C18 H18A 0.9800 . ?
C19 H19A 0.9600 . ?
C19 H19B 0.9600 . ?
C19 H19C 0.9600 . ?
C20 H20A 0.9600 . ?
C20 H20B 0.9600 . ?
C20 H20C 0.9600 . ?
C21 C26 1.396(3) . ?
C21 C22 1.405(3) . ?
C22 C23 1.389(3) . ?
C22 N4 1.426(3) . ?
C23 C24 1.379(3) . ?
C23 H23A 0.9300 . ?
C24 C25 1.374(4) . ?
C24 H24A 0.9300 . ?
C25 C26 1.379(3) . ?
C25 H25A 0.9300 . ?
C26 H26A 0.9300 . ?
N4 C27 1.337(3) . ?
N4 H4B 0.8600 . ?
O3 C27 1.235(2) . ?
C27 C28 1.518(3) . ?
C28 C29 1.500(4) . ?
C28 C30 1.501(4) . ?
C28 H28A 0.9800 . ?
C29 H29A 0.9600 . ?
C29 H29B 0.9600 . ?
C29 H29C 0.9600 . ?
C30 H30A 0.9600 . ?
C30 H30B 0.9600 . ?
C30 H30C 0.9600 . ?

loop_
_cod_related_entry_id
_cod_related_entry_database
_cod_related_entry_code
1 ChemSpider 30660944
